data_4313128
loop_
_publ_author_name
'Kenichi Oyaizu'
'Eniya Listiani Dewi'
'Eishun Tsuchida'

_publ_contact_author
;
Eishun Tsuchida
Advanced Research Institute for Science and Engineering, Waseda 
University, Tokyo 169-8555, JAPAN
;
_publ_contact_author_email eishun@mn.waseda.ac.jp
_publ_contact_author_fax +81-3-3205-4740
_publ_contact_author_phone +81-3-5286-3120
_publ_section_title
;
 Coordination of BF4-to Oxovanadium(V) Complexes, Evidenced by the Redox
 Potential of Oxovanadium(IV/V) Couples in CH2Cl2
;
_journal_name_full 'Inorganic Chemistry'
_journal_page_first 1070
_journal_page_last 1075
_journal_paper_doi 10.1021/ic0205987
_journal_volume 42
_journal_year 2003
_chemical_compound_source 'Prepared from H2(salen) and VOSO4'
_chemical_formula_analytical 'C16 H14 B F4 N2 O3 V '
_chemical_formula_moiety 'C16 H14 B F4 N2 O3 V '
_chemical_formula_structural VO(salen)
_chemical_formula_sum 'C16 H14 B F4 N2 O3 V'
_chemical_formula_weight 420.04
_chemical_name_common '[N,N'-ethylenebis(salicylideneaminnato)]oxovanadium(V) tetrafluoroborate'
_space_group_IT_number 15
_symmetry_cell_setting monoclinic
_symmetry_Int_Tables_number 15
_symmetry_space_group_name_Hall '-C 2yc'
_symmetry_space_group_name_H-M 'C 1 2/c 1'
_audit_creation_date 'Thu Sep 26 125949 2002'
_audit_creation_method 'from TEXRAY.INF file'
_audit_update_record 'Thu Sep 26 125949 2002'
_cell_angle_alpha 90
_cell_angle_beta 91.08
_cell_angle_gamma 90
_cell_formula_units_Z 8
_cell_length_a 15.449(11)
_cell_length_b 8.370(3)
_cell_length_c 26.036(11)
_cell_measurement_reflns_used 20
_cell_measurement_temperature 296.4
_cell_volume 3366(3)
_computing_cell_refinement 'MSC/AFC Diffractometer Control'
_computing_data_collection 'MSC/AFC Diffractometer Control'
_computing_data_reduction teXsan
_computing_molecular_graphics ORTEP
_computing_publication_material teXsan
_computing_structure_refinement teXsan
_computing_structure_solution 'DIRDIF92 (PATTY)'
_diffrn_ambient_temperature 296.3
_diffrn_measurement_device 'Rigaku AFC5R'
_diffrn_measurement_method \w-2\q
_diffrn_radiation_detector 'scintillation counter'
_diffrn_radiation_monochromator graphite
_diffrn_radiation_source 'Rigaku rotating anode'
_diffrn_radiation_type 'Cu K\a'
_diffrn_radiation_wavelength 0.7107
_diffrn_reflns_av_R_equivalents 0.00
_diffrn_reflns_av_sigmaI/netI 0.000
_diffrn_reflns_limit_h_max 0
_diffrn_reflns_limit_h_min 0
_diffrn_reflns_limit_k_max 0
_diffrn_reflns_limit_k_min 0
_diffrn_reflns_limit_l_max 0
_diffrn_reflns_limit_l_min 0
_diffrn_reflns_number 3353
_diffrn_reflns_reduction_process 'Lp corrections applied'
_diffrn_reflns_theta_max 0.00
_diffrn_reflns_theta_min 0.00
_diffrn_standards_decay_% 0.67
_diffrn_standards_interval_count 150
_diffrn_standards_number 3
_exptl_absorpt_correction_type '\y scans(North,Phillips & Mathews,1968)'
_exptl_crystal_colour black
_exptl_crystal_density_diffrn 'not calcd'
_exptl_crystal_density_meas ?
_exptl_crystal_description cubic
_exptl_crystal_size_max 0.500
_exptl_crystal_size_mid 0.300
_exptl_crystal_size_min 0.200
_refine_diff_density_max 0.49
_refine_diff_density_min -0.41
_refine_ls_abs_structure_details None
_refine_ls_abs_structure_Flack None
_refine_ls_extinction_coef 0.00000
_refine_ls_extinction_method 'Zachariasen(1967) type 2 Gaussian isotropic'
_refine_ls_goodness_of_fit_all Undetermined
_refine_ls_goodness_of_fit_obs 1.600
_refine_ls_hydrogen_treatment noref
_refine_ls_matrix_type full
_refine_ls_number_constraints 0
_refine_ls_number_restraints 0
_refine_ls_R_factor_all Undetermined
_refine_ls_R_factor_obs 0.0650
_refine_ls_shift/esd_max 0.0060
_refine_ls_shift/esd_mean 0.0000
_refine_ls_structure_factor_coef F
_refine_ls_weighting_details 'w = 1/[\s^2^(Fo) + 0.00090|Fo|^2^]'
_refine_ls_weighting_scheme calc
_refine_ls_wR_factor_all Undetermined
_refine_ls_wR_factor_obs 0.0450
_reflns_number_observed 2458
_reflns_number_total 3353
_reflns_observed_criterion >3.0sigma(I)
_cod_data_source_file ic0205987_1.cif
_cod_data_source_block '[VO(salen)BF4]'
_cod_depositor_comments
;
The following automatic conversions were performed:

'_exptl_crystal_density_meas' value 'not measured' was changed to '?'
- the value is perceived as not measured.

Automatic conversion script
Id: cif_fix_values 3008 2015-01-20 13:52:24Z robertas 

The following automatic conversions were performed:

'_refine_ls_weighting_scheme' value 'w = 1/[\s^2^(Fo) +
0.00090|Fo|^2^]' was changed to 'calc'. New tag
'_refine_ls_weighting_details' was created. The value of the new tag
was set to 'w = 1/[\s^2^(Fo) + 0.00090|Fo|^2^]'.

Automatic conversion script
Id: cif_fix_values 3143 2015-03-26 13:38:13Z robertas 
;
_cod_original_sg_symbol_Hall undetermined
_cod_original_formula_sum 'C16 H14 B F4 N2 O3 V '
_cod_database_code 4313128

loop_
_symmetry_equiv_pos_as_xyz
x,y,z
-x,-y,-z
x+1/2,y+1/2,z
-x+1/2,-y+1/2,-z
-x,y,-z+1/2
x,-y,z+1/2
-x+1/2,y+1/2,-z+1/2
x+1/2,-y+1/2,z+1/2

loop_
_atom_site_aniso_label
_atom_site_aniso_U_11
_atom_site_aniso_U_22
_atom_site_aniso_U_33
_atom_site_aniso_U_12
_atom_site_aniso_U_13
_atom_site_aniso_U_23
V(1) 0.04218(24) 0.03702(31) 0.03536(34) 0.00079(29) -0.00499(20) -0.00392(27)
O(2) 0.05330(120) 0.06002(138) 0.04600(102) -0.00580(117) 0.00367(101) 0.00977(115)
O(3) 0.04145(120) 0.03769(120) 0.04051(102) 0.00219(101) -0.00784(91) -0.00773(99)
O(4) 0.05197(132) 0.04014(127) 0.05527(137) 0.00946(104) -0.01477(101) -0.01087(104)
N(5) 0.04085(145) 0.04216(152) 0.03536(137) -0.00521(127) -0.00540(112) -0.00309(121)
N(6) 0.04653(169) 0.04294(159) 0.04360(171) -0.00390(134) -0.00642(122) -0.00712(132)
C(7) 0.03964(181) 0.03066(170) 0.03399(171) -0.00314(147) 0.00682(142) 0.00370(143)
C(8) 0.05305(193) 0.03798(184) 0.03639(171) -0.00282(163) 0.00244(142) -0.00469(149)
C(9) 0.06744(241) 0.03950(202) 0.04669(205) -0.00170(176) 0.00764(183) -0.00557(160)
C(10) 0.06538(241) 0.03982(198) 0.06042(240) 0.00940(176) 0.00866(193) 0.00083(182)
C(11) 0.04919(193) 0.04617(216) 0.05630(205) 0.00583(170) -0.00031(152) 0.00800(187)
C(12) 0.03722(181) 0.03631(173) 0.04188(171) -0.00121(147) 0.00132(142) 0.00193(149)
C(13) 0.04012(181) 0.04507(198) 0.04463(205) -0.00183(160) -0.00468(152) 0.00734(165)
C(14) 0.06526(217) 0.05867(227) 0.04394(205) 0.00347(186) -0.02118(162) -0.01104(176)
C(15) 0.05934(229) 0.05508(227) 0.06626(240) 0.00213(189) -0.02179(183) -0.02180(193)
C(16) 0.05668(217) 0.03911(195) 0.04428(205) -0.00701(173) 0.00703(162) -0.00574(160)
C(17) 0.04351(193) 0.03286(188) 0.04531(205) -0.00278(153) 0.01130(152) -0.00022(154)
C(18) 0.06840(217) 0.03915(205) 0.05287(205) 0.00157(183) 0.01680(173) -0.00248(176)
C(19) 0.06611(241) 0.04965(223) 0.07793(240) 0.01552(199) 0.02129(203) -0.00265(209)
C(20) 0.04786(205) 0.05650(241) 0.07758(240) 0.01500(186) 0.01202(183) 0.01148(204)
C(21) 0.04097(193) 0.04837(212) 0.06145(240) 0.00796(163) 0.00458(173) 0.00381(176)
C(22) 0.03843(181) 0.03496(188) 0.04634(205) 0.00367(153) 0.01090(152) 0.00469(154)
B(23) 0.04629(229) 0.04933(262) 0.03914(205) 0.00210(199) 0.00092(183) -0.00491(187)
F(24) 0.06538(120) 0.06552(127) 0.05561(102) -0.00350(101) 0.01945(101) -0.01065(99)
F(25) 0.09137(157) 0.05938(134) 0.09269(171) 0.02011(117) 0.02729(122) 0.00712(115)
F(26) 0.09813(157) 0.09224(159) 0.04978(102) -0.00318(124) -0.01344(112) -0.00679(110)
F(27) 0.06357(132) 0.09029(159) 0.09235(171) -0.03429(121) 0.00978(112) -0.00751(126)

loop_
_atom_site_label
_atom_site_fract_x
_atom_site_fract_y
_atom_site_fract_z
_atom_site_U_iso_or_equiv
_atom_site_thermal_displace_type
_atom_site_calc_flag
_atom_site_calc_attached_atom
_atom_site_occupancy
_atom_site_refinement_flags
V1 0.70958(2) 0.52262(6) 0.64255(2) 3.02(1) Uani d . 1.00 .
O2 0.63612(11) 0.47243(23) 0.68058(6) 4.19(5) Uani d . 1.00 .
O3 0.73419(10) 0.72305(22) 0.66492(6) 3.15(5) Uani d . 1.00 .
O4 0.80057(11) 0.40326(22) 0.66254(6) 3.89(6) Uani d . 1.00 .
N5 0.62687(14) 0.63254(28) 0.59016(7) 3.12(6) Uani d . 1.00 .
N6 0.68584(15) 0.34333(29) 0.58850(9) 3.51(7) Uani d . 1.00 .
C7 0.67913(18) 0.84480(32) 0.67373(10) 2.74(7) Uani d . 1.00 .
C8 0.69867(18) 0.95244(34) 0.71317(10) 3.35(8) Uani d . 1.00 .
C9 0.64353(22) 1.07903(35) 0.72154(11) 4.04(9) Uani d . 1.00 .
C10 0.57027(20) 1.10177(35) 0.69109(13) 4.36(10) Uani d . 1.00 .
C11 0.55243(18) 0.99921(37) 0.65149(10) 3.99(9) Uani d . 1.00 .
C12 0.60592(16) 0.86677(34) 0.64223(10) 3.04(8) Uani d . 1.00 .
C13 0.58771(18) 0.76550(37) 0.59874(10) 3.42(8) Uani d . 1.00 .
C14 0.60916(19) 0.54633(38) 0.54171(11) 4.43(9) Uani d . 1.00 .
C15 0.60983(20) 0.37154(38) 0.55442(13) 4.77(10) Uani d . 1.00 .
C16 0.72831(19) 0.21220(37) 0.58376(10) 3.68(9) Uani d . 1.00 .
C17 0.79978(19) 0.16128(34) 0.61540(10) 3.20(8) Uani d . 1.00 .
C18 0.83535(20) 0.00953(37) 0.60760(10) 4.21(9) Uani d . 1.00 .
C19 0.90143(22) -0.04484(38) 0.63889(14) 5.09(10) Uani d . 1.00 .
C20 0.93357(19) 0.05116(41) 0.67844(13) 4.78(10) Uani d . 1.00 .
C21 0.89995(19) 0.20228(37) 0.68665(11) 3.97(9) Uani d . 1.00 .
C22 0.83381(18) 0.25714(35) 0.65519(10) 3.15(8) Uani d . 1.00 .
B23 0.86657(25) 0.56539(44) 0.53940(14) 3.55(10) Uani d . 1.00 .
F24 0.80796(10) 0.60379(20) 0.57835(6) 4.90(5) Uani d . 1.00 .
F25 0.89433(13) 0.41091(22) 0.54671(7) 6.40(7) Uani d . 1.00 .
F26 0.82469(11) 0.57952(23) 0.49299(6) 6.33(6) Uani d . 1.00 .
F27 0.93406(11) 0.66936(23) 0.54244(7) 6.48(7) Uani d . 1.00 .
H8 0.75159(0) 0.93867(0) 0.73440(0) 3.35(**) Uani d . 1.00 .
H9 0.65661(0) 1.15373(0) 0.74952(0) 4.04(**) Uani d . 1.00 .
H10 0.53137(0) 1.19246(0) 0.69821(0) 4.35(**) Uani d . 1.00 .
H11 0.50152(0) 1.01683(0) 0.63012(0) 3.99(**) Uani d . 1.00 .
H13 0.54341(0) 0.79920(0) 0.57384(0) 3.42(**) Uani d . 1.00 .
H14A 0.65464(0) 0.56872(0) 0.51621(0) 4.44(**) Uani d . 1.00 .
H14B 0.55609(0) 0.58013(0) 0.52503(0) 4.44(**) Uani d . 1.00 .
H15A 0.55645(0) 0.34416(0) 0.57164(0) 4.78(**) Uani d . 1.00 .
H15B 0.61105(0) 0.30494(0) 0.52406(0) 4.78(**) Uani d . 1.00 .
H16 0.70930(0) 0.14131(0) 0.55561(0) 3.68(**) Uani d . 1.00 .
H18 0.81213(0) -0.05994(0) 0.57996(0) 4.20(**) Uani d . 1.00 .
H19 0.92567(0) -0.15126(0) 0.63310(0) 5.07(**) Uani d . 1.00 .
H20 0.98163(0) 0.01006(0) 0.69977(0) 4.78(**) Uani d . 1.00 .
H21 0.92262(0) 0.26805(0) 0.71491(0) 3.96(**) Uani d . 1.00 .

loop_
_atom_type_symbol
_atom_type_oxidation_number
_atom_type_number_in_cell
_atom_type_scat_dispersion_real
_atom_type_scat_dispersion_imag
_atom_type_scat_source
C 0 168 0.003 0.002
;International Tables for Crystallography
(1992, Vol. C, Tables 4.2.6.8 and 6.1.1.1)
;
H 0 184 0.000 0.000
;International Tables for Crystallography
(1992, Vol. C, Table 6.1.1.2)
;
O 0 24 0.011 0.006
;International Tables for Crystallography
(1992, Vol. C, Tables 4.2.6.8 and 6.1.1.1)
;
N 0 24 0.006 0.003
;International Tables for Crystallography
(1992, Vol. C, Tables 4.2.6.8 and 6.1.1.1)
;
V 0 8 0.300 0.529
;International Tables for Crystallography
(1992, Vol. C, Tables 4.2.6.8 and 6.1.1.1)
;
B 0 8 0.001 0.001
;International Tables for Crystallography
(1992, Vol. C, Tables 4.2.6.8 and 6.1.1.1)
;
F 0 32 0.017 0.010
;International Tables for Crystallography
(1992, Vol. C, Tables 4.2.6.8 and 6.1.1.1)
;
